data_7002827
loop_
_publ_author_name
'Mikata, Yuji'
'Fujii, Shoko'
'Naemura, Masami'
'Takahashi, Kyoko'
'Noguchi, Yuka'

_publ_section_title
;
 Copper(ii) and zinc(ii) complexes with C-glycoside-pendant
 dipicolylamine (DPA)-amino acid conjugates
;
_journal_issue 46
_journal_name_full 'Dalton Transactions'
_journal_page_first 10305
_journal_page_last 10310
_journal_paper_doi 10.1039/b915481g
_journal_year 2009
_chemical_absolute_configuration rmad
_chemical_formula_moiety 'C30 H38 Cl Cu N4 O10, Cl O4 '
_chemical_formula_sum 'C30 H38 Cl2 Cu N4 O14'
_chemical_formula_weight 813.10
_space_group_IT_number 4
_symmetry_cell_setting monoclinic
_symmetry_Int_Tables_number 4
_symmetry_space_group_name_Hall 'P 2yb'
_symmetry_space_group_name_H-M 'P 1 21 1'
_audit_creation_date 2009-06-30
_audit_creation_method 'by CrystalStructure 3.8'
_cell_angle_alpha 90.0000
_cell_angle_beta 102.7674(19)
_cell_angle_gamma 90.0000
_cell_formula_units_Z 2
_cell_length_a 11.5226(15)
_cell_length_b 8.1768(7)
_cell_length_c 19.487(3)
_cell_measurement_reflns_used 4832
_cell_measurement_temperature 173.1
_cell_measurement_theta_max 28.7
_cell_measurement_theta_min 1.8
_cell_volume 1790.6(4)
_computing_cell_refinement CrystalClear
_computing_data_collection CrystalClear
_computing_data_reduction CrystalStructure
_computing_publication_material 'CrystalStructure 3.8'
_computing_structure_refinement SHELXL
_computing_structure_solution SIR92
_diffrn_ambient_temperature 173(2)
_diffrn_detector_area_resol_mean 7.31
_diffrn_measured_fraction_theta_full 0.995
_diffrn_measured_fraction_theta_max 0.995
_diffrn_measurement_device_type 'Rigaku Mercury'
_diffrn_measurement_method \w
_diffrn_radiation_type 'Mo K\a'
_diffrn_radiation_wavelength 0.71070
_diffrn_reflns_av_R_equivalents 0.063
_diffrn_reflns_limit_h_max 15
_diffrn_reflns_limit_h_min -15
_diffrn_reflns_limit_k_max 11
_diffrn_reflns_limit_k_min -11
_diffrn_reflns_limit_l_max 19
_diffrn_reflns_limit_l_min -26
_diffrn_reflns_number 15138
_diffrn_reflns_theta_full 28.70
_diffrn_reflns_theta_max 28.70
_exptl_absorpt_coefficient_mu 0.830
_exptl_absorpt_correction_T_max 0.967
_exptl_absorpt_correction_T_min 0.669
_exptl_absorpt_correction_type multi-scan
_exptl_absorpt_process_details 'Jacobson, R. (1998) Private communication'
_exptl_crystal_colour blue
_exptl_crystal_density_diffrn 1.508
_exptl_crystal_density_method 'not measured'
_exptl_crystal_description unknown
_exptl_crystal_F_000 842.00
_exptl_crystal_size_max 0.40
_exptl_crystal_size_mid 0.06
_exptl_crystal_size_min 0.04
_refine_diff_density_max 0.86
_refine_diff_density_min -0.97
_refine_ls_abs_structure_details 'Flack, H. D. (1983), Acta Cryst. A39, 876-881. 3882 Friedel Pairs'
_refine_ls_abs_structure_Flack -0.032(16)
_refine_ls_extinction_method none
_refine_ls_goodness_of_fit_ref 1.091
_refine_ls_hydrogen_treatment refall
_refine_ls_number_parameters 470
_refine_ls_number_reflns 8792
_refine_ls_R_factor_gt 0.0646
_refine_ls_shift/su_max 0.0010
_refine_ls_structure_factor_coef Fsqd
_refine_ls_weighting_details 'w = 1/[\s^2^(Fo^2^)+(0.0926P)^2^+1.8294P] where P=(Fo^2^+2Fc^2^)/3'
_refine_ls_weighting_scheme calc
_refine_ls_wR_factor_ref 0.1858
_reflns_number_gt 7540
_reflns_number_total 8792
_reflns_threshold_expression F^2^>2.0\s(F^2^)
_cod_data_source_file b915481g.txt
_cod_data_source_block Py2NCH2CONHenAcGlc-CuCl-
_cod_original_cell_volume 1790.7(4)
_cod_original_formula_sum 'C30 H38 Cl2 Cu N4 O14 '
_cod_database_code 7002827

loop_
_symmetry_equiv_pos_site_id
_symmetry_equiv_pos_as_xyz
1 +X,+Y,+Z
2 -X,1/2+Y,-Z

loop_
_atom_site_label
_atom_site_type_symbol
_atom_site_fract_x
_atom_site_fract_y
_atom_site_fract_z
_atom_site_U_iso_or_equiv
_atom_site_adp_type
_atom_site_occupancy
_atom_site_symmetry_multiplicity
_atom_site_calc_flag
_atom_site_refinement_flags
_atom_site_disorder_assembly
_atom_site_disorder_group
Cu(1) Cu 0.81165(5) -0.35259(7) 0.60395(3) 0.02675(14) Uani 1.00 1 d . . .
Cl(1) Cl 0.67821(12) -0.26834(17) 0.51002(7) 0.0391(2) Uani 1.00 1 d . . .
Cl(2) Cl 1.07306(15) 0.1223(3) 0.83348(7) 0.0637(6) Uani 1.00 1 d . . .
O(1) O 0.7810(2) 0.2604(4) 0.93888(16) 0.0242(6) Uani 1.00 1 d . . .
O(2) O 0.6355(3) 0.5497(4) 0.92539(16) 0.0263(6) Uani 1.00 1 d . . .
O(3) O 0.3920(3) 0.4896(4) 0.86745(19) 0.0314(7) Uani 1.00 1 d . . .
O(4) O 0.5382(2) 0.1634(4) 0.78999(16) 0.0271(6) Uani 1.00 1 d . . .
O(5) O 0.4022(3) 0.3804(5) 0.69186(18) 0.0354(7) Uani 1.00 1 d . . .
O(6) O 0.7395(3) -0.2488(4) 0.68988(18) 0.0364(8) Uani 1.00 1 d . . .
O(7) O 0.8800(3) 0.4806(4) 0.91130(18) 0.0298(6) Uani 1.00 1 d . . .
O(8) O 0.5673(3) 0.5346(5) 1.0246(2) 0.0432(9) Uani 1.00 1 d . . .
O(9) O 0.3569(4) 0.6825(5) 0.7835(2) 0.0524(11) Uani 1.00 1 d . . .
O(10) O 0.2196(3) 0.4587(6) 0.6341(2) 0.0495(10) Uani 1.00 1 d . . .
O(11) O 0.9683(5) 0.2008(9) 0.8272(3) 0.087(2) Uani 1.00 1 d . . .
O(12) O 1.1162(9) 0.0726(11) 0.7799(4) 0.131(3) Uani 1.00 1 d . . .
O(13) O 1.1361(7) 0.3023(12) 0.8326(4) 0.064(2) Uani 0.60 1 d P . .
O(14) O 1.1269(5) 0.0671(6) 0.9013(2) 0.0648(14) Uani 1.00 1 d . . .
O(15) O 0.9923(11) -0.0534(17) 0.8137(7) 0.069(4) Uani 0.40 1 d P . .
N(1) N 0.7453(3) -0.2827(4) 0.8050(2) 0.0271(7) Uani 1.00 1 d . . .
N(2) N 0.9332(3) -0.4375(4) 0.69120(19) 0.0247(7) Uani 1.00 1 d . . .
N(3) N 0.9444(3) -0.2016(4) 0.59538(19) 0.0276(7) Uani 1.00 1 d . . .
N(4) N 0.7607(3) -0.5870(5) 0.5989(2) 0.0299(8) Uani 1.00 1 d . . .
C(1) C 0.6281(4) 0.1276(5) 0.8520(2) 0.0264(8) Uani 1.00 1 d . . .
C(2) C 0.6837(3) 0.2906(5) 0.8794(2) 0.0247(8) Uani 1.00 1 d . . .
C(3) C 0.5890(4) 0.3918(5) 0.9017(2) 0.0240(8) Uani 1.00 1 d . . .
C(4) C 0.4840(4) 0.4164(5) 0.8391(2) 0.0254(8) Uani 1.00 1 d . . .
C(5) C 0.4403(4) 0.2534(5) 0.8043(2) 0.0267(8) Uani 1.00 1 d . . .
C(6) C 0.3505(4) 0.2746(7) 0.7359(2) 0.0342(10) Uani 1.00 1 d . . .
C(7) C 0.7145(4) 0.0071(5) 0.8315(2) 0.0290(9) Uani 1.00 1 d . . .
C(8) C 0.6573(4) -0.1551(5) 0.8085(2) 0.0276(9) Uani 1.00 1 d . . .
C(9) C 0.7815(4) -0.3163(5) 0.7477(2) 0.0284(9) Uani 1.00 1 d . . .
C(10) C 0.8753(4) -0.4487(5) 0.7521(2) 0.0283(9) Uani 1.00 1 d . . .
C(11) C 1.0363(4) -0.3267(6) 0.7073(2) 0.0324(10) Uani 1.00 1 d . . .
C(12) C 1.0439(4) -0.2168(6) 0.6466(2) 0.0310(9) Uani 1.00 1 d . . .
C(13) C 1.1462(5) -0.1303(7) 0.6462(3) 0.0417(12) Uani 1.00 1 d . . .
C(14) C 1.1467(6) -0.0225(8) 0.5917(3) 0.0494(15) Uani 1.00 1 d . . .
C(15) C 1.0435(6) -0.0058(8) 0.5389(3) 0.0497(15) Uani 1.00 1 d . . .
C(16) C 0.9446(5) -0.0974(6) 0.5420(2) 0.0375(11) Uani 1.00 1 d . . .
C(17) C 0.9617(4) -0.6032(6) 0.6683(2) 0.0304(9) Uani 1.00 1 d . . .
C(18) C 0.8450(4) -0.6858(6) 0.6375(2) 0.0300(9) Uani 1.00 1 d . . .
C(19) C 0.8199(4) -0.8488(7) 0.6489(2) 0.0364(9) Uani 1.00 1 d . . .
C(20) C 0.7074(5) -0.9081(7) 0.6194(3) 0.0445(13) Uani 1.00 1 d . . .
C(21) C 0.6247(5) -0.8078(6) 0.5793(3) 0.0412(12) Uani 1.00 1 d . . .
C(22) C 0.6535(4) -0.6471(6) 0.5699(2) 0.0363(10) Uani 1.00 1 d . . .
C(23) C 0.8760(4) 0.3608(6) 0.9471(2) 0.0277(9) Uani 1.00 1 d . . .
C(24) C 0.9745(4) 0.3043(7) 1.0043(3) 0.0385(11) Uani 1.00 1 d . . .
C(25) C 0.6201(4) 0.6075(5) 0.9878(2) 0.0280(9) Uani 1.00 1 d . . .
C(26) C 0.6715(4) 0.7752(6) 1.0016(2) 0.0352(10) Uani 1.00 1 d . . .
C(27) C 0.3386(4) 0.6266(7) 0.8367(2) 0.0358(11) Uani 1.00 1 d . . .
C(28) C 0.2547(6) 0.6915(8) 0.8791(3) 0.0523(17) Uani 1.00 1 d . . .
C(29) C 0.3259(4) 0.4719(7) 0.6448(2) 0.0368(11) Uani 1.00 1 d . . .
C(30) C 0.3915(6) 0.5911(9) 0.6095(3) 0.0494(14) Uani 1.00 1 d . . .
H(1) H 0.7751 -0.3392 0.8433 0.033 Uiso 1.00 1 c R . .
H(2) H 0.5901 0.0767 0.8882 0.032 Uiso 1.00 1 c R . .
H(3) H 0.7135 0.3485 0.8415 0.030 Uiso 1.00 1 c R . .
H(4) H 0.5612 0.3348 0.9405 0.029 Uiso 1.00 1 c R . .
H(5) H 0.5074 0.4914 0.8040 0.030 Uiso 1.00 1 c R . .
H(6) H 0.4031 0.1886 0.8373 0.032 Uiso 1.00 1 c R . .
H(7) H 0.3309 0.1673 0.7127 0.041 Uiso 1.00 1 c R . .
H(8) H 0.2765 0.3236 0.7446 0.041 Uiso 1.00 1 c R . .
H(9) H 0.7466 0.0541 0.7927 0.035 Uiso 1.00 1 c R . .
H(10) H 0.7820 -0.0102 0.8721 0.035 Uiso 1.00 1 c R . .
H(11) H 0.6086 -0.1894 0.8419 0.033 Uiso 1.00 1 c R . .
H(12) H 0.6035 -0.1427 0.7615 0.033 Uiso 1.00 1 c R . .
H(13) H 0.9362 -0.4365 0.7964 0.034 Uiso 1.00 1 c R . .
H(14) H 0.8378 -0.5575 0.7524 0.034 Uiso 1.00 1 c R . .
H(15) H 1.1101 -0.3925 0.7201 0.039 Uiso 1.00 1 c R . .
H(16) H 1.0309 -0.2586 0.7485 0.039 Uiso 1.00 1 c R . .
H(17) H 1.2152 -0.1446 0.6827 0.050 Uiso 1.00 1 c R . .
H(18) H 1.2160 0.0391 0.5901 0.059 Uiso 1.00 1 c R . .
H(19) H 1.0416 0.0683 0.5011 0.060 Uiso 1.00 1 c R . .
H(20) H 0.8750 -0.0868 0.5057 0.045 Uiso 1.00 1 c R . .
H(21) H 1.0067 -0.6664 0.7089 0.037 Uiso 1.00 1 c R . .
H(22) H 1.0106 -0.5949 0.6326 0.037 Uiso 1.00 1 c R . .
H(23) H 0.8786 -0.9179 0.6763 0.044 Uiso 1.00 1 c R . .
H(24) H 0.6878 -1.0184 0.6270 0.053 Uiso 1.00 1 c R . .
H(25) H 0.5479 -0.8484 0.5581 0.049 Uiso 1.00 1 c R . .
H(26) H 0.5956 -0.5774 0.5422 0.044 Uiso 1.00 1 c R . .
H(27) H 0.9669 0.3546 1.0488 0.046 Uiso 1.00 1 c R . .
H(28) H 1.0507 0.3360 0.9938 0.046 Uiso 1.00 1 c R . .
H(29) H 0.9710 0.1850 1.0084 0.046 Uiso 1.00 1 c R . .
H(30) H 0.7552 0.7670 1.0263 0.042 Uiso 1.00 1 c R . .
H(31) H 0.6271 0.8361 1.0307 0.042 Uiso 1.00 1 c R . .
H(32) H 0.6660 0.8325 0.9568 0.042 Uiso 1.00 1 c R . .
H(33) H 0.1755 0.6444 0.8616 0.063 Uiso 1.00 1 c R . .
H(34) H 0.2501 0.8109 0.8747 0.063 Uiso 1.00 1 c R . .
H(35) H 0.2837 0.6618 0.9286 0.063 Uiso 1.00 1 c R . .
H(36) H 0.4029 0.6935 0.6363 0.059 Uiso 1.00 1 c R . .
H(37) H 0.3454 0.6127 0.5617 0.059 Uiso 1.00 1 c R . .
H(38) H 0.4692 0.5455 0.6071 0.059 Uiso 1.00 1 c R . .

loop_
_atom_site_aniso_label
_atom_site_aniso_U_11
_atom_site_aniso_U_22
_atom_site_aniso_U_33
_atom_site_aniso_U_12
_atom_site_aniso_U_13
_atom_site_aniso_U_23
Cu(1) 0.0313(2) 0.0239(2) 0.0256(2) 0.0043(2) 0.00764(19) 0.0041(2)
Cl(1) 0.0420(6) 0.0349(6) 0.0360(6) 0.0043(5) -0.0010(5) 0.0091(5)
Cl(2) 0.0524(8) 0.1066(17) 0.0334(6) 0.0398(10) 0.0120(5) 0.0067(8)
O(1) 0.0252(14) 0.0210(14) 0.0254(14) 0.0043(12) 0.0037(11) 0.0027(11)
O(2) 0.0329(16) 0.0228(15) 0.0251(14) 0.0002(12) 0.0104(12) -0.0022(11)
O(3) 0.0290(16) 0.0306(18) 0.0368(17) 0.0104(14) 0.0120(13) 0.0019(13)
O(4) 0.0266(13) 0.0254(16) 0.0290(14) 0.0026(14) 0.0058(11) -0.0017(13)
O(5) 0.0310(16) 0.046(2) 0.0287(16) 0.0040(15) 0.0052(13) 0.0044(14)
O(6) 0.048(2) 0.0366(19) 0.0294(16) 0.0209(17) 0.0177(14) 0.0072(14)
O(7) 0.0309(16) 0.0284(17) 0.0305(16) -0.0023(13) 0.0075(13) -0.0004(13)
O(8) 0.053(2) 0.047(2) 0.0355(19) -0.0138(19) 0.0235(17) -0.0070(16)
O(9) 0.071(2) 0.044(2) 0.044(2) 0.029(2) 0.017(2) 0.0134(18)
O(10) 0.038(2) 0.071(3) 0.039(2) 0.009(2) 0.0062(16) 0.005(2)
O(11) 0.067(3) 0.112(6) 0.085(3) 0.044(3) 0.021(2) 0.007(3)
O(12) 0.190(9) 0.125(7) 0.106(5) 0.084(6) 0.093(5) 0.035(4)
O(13) 0.057(4) 0.068(5) 0.067(5) -0.019(4) 0.010(3) 0.010(4)
O(14) 0.088(4) 0.047(2) 0.051(2) 0.005(2) -0.003(2) 0.003(2)
O(15) 0.048(6) 0.067(8) 0.084(9) -0.007(5) 0.001(6) -0.054(7)
N(1) 0.0346(19) 0.0211(17) 0.0263(17) 0.0042(15) 0.0084(15) 0.0001(14)
N(2) 0.0291(18) 0.0244(19) 0.0212(16) 0.0053(15) 0.0070(13) 0.0046(14)
N(3) 0.039(2) 0.0213(18) 0.0245(17) 0.0019(15) 0.0106(15) -0.0002(14)
N(4) 0.033(2) 0.0232(19) 0.035(2) 0.0075(16) 0.0105(16) 0.0043(15)
C(1) 0.033(2) 0.022(2) 0.0250(18) 0.0025(18) 0.0072(15) -0.0014(16)
C(2) 0.027(2) 0.021(2) 0.0267(19) 0.0060(16) 0.0070(16) 0.0042(15)
C(3) 0.030(2) 0.0176(19) 0.026(2) 0.0014(16) 0.0092(16) -0.0000(15)
C(4) 0.026(2) 0.025(2) 0.026(2) 0.0037(17) 0.0094(16) -0.0015(16)
C(5) 0.027(2) 0.023(2) 0.031(2) 0.0009(17) 0.0076(16) 0.0003(17)
C(6) 0.031(2) 0.038(2) 0.033(2) -0.001(2) 0.0051(18) 0.0001(19)
C(7) 0.031(2) 0.023(2) 0.035(2) 0.0005(17) 0.0121(18) -0.0032(17)
C(8) 0.032(2) 0.023(2) 0.032(2) 0.0055(18) 0.0162(18) -0.0016(17)
C(9) 0.030(2) 0.026(2) 0.031(2) 0.0045(16) 0.0095(17) 0.0031(16)
C(10) 0.037(2) 0.026(2) 0.025(2) 0.0072(18) 0.0141(18) 0.0039(16)
C(11) 0.032(2) 0.033(2) 0.031(2) 0.0034(19) 0.0064(17) 0.0016(18)
C(12) 0.037(2) 0.028(2) 0.030(2) 0.0002(19) 0.0120(19) -0.0056(18)
C(13) 0.041(2) 0.045(3) 0.041(2) -0.009(2) 0.014(2) -0.003(2)
C(14) 0.058(3) 0.046(3) 0.047(3) -0.019(3) 0.018(2) 0.002(2)
C(15) 0.073(4) 0.040(3) 0.041(3) -0.014(3) 0.023(2) 0.007(2)
C(16) 0.055(3) 0.030(2) 0.030(2) -0.001(2) 0.014(2) 0.0029(19)
C(17) 0.035(2) 0.026(2) 0.033(2) 0.0100(19) 0.0129(18) 0.0038(17)
C(18) 0.034(2) 0.027(2) 0.030(2) 0.0118(19) 0.0092(18) 0.0037(18)
C(19) 0.050(2) 0.022(2) 0.037(2) 0.009(2) 0.0072(19) 0.003(2)
C(20) 0.060(3) 0.024(2) 0.047(3) -0.000(2) 0.006(2) 0.004(2)
C(21) 0.043(2) 0.033(2) 0.046(3) -0.007(2) 0.006(2) -0.003(2)
C(22) 0.036(2) 0.028(2) 0.042(2) 0.002(2) 0.003(2) -0.001(2)
C(23) 0.032(2) 0.028(2) 0.024(2) 0.0065(18) 0.0089(17) -0.0027(16)
C(24) 0.033(2) 0.041(2) 0.039(2) 0.006(2) 0.003(2) 0.001(2)
C(25) 0.028(2) 0.031(2) 0.026(2) 0.0021(17) 0.0078(16) -0.0037(16)
C(26) 0.038(2) 0.033(2) 0.034(2) -0.001(2) 0.008(2) -0.0088(19)
C(27) 0.037(2) 0.034(2) 0.033(2) 0.012(2) 0.0007(18) -0.003(2)
C(28) 0.052(3) 0.055(4) 0.049(3) 0.032(2) 0.009(2) -0.009(2)
C(29) 0.039(2) 0.046(3) 0.027(2) 0.007(2) 0.009(2) -0.001(2)
C(30) 0.059(3) 0.058(3) 0.036(2) 0.005(3) 0.021(2) 0.007(2)

loop_
_atom_type_symbol
_atom_type_description
_atom_type_scat_dispersion_real
_atom_type_scat_dispersion_imag
_atom_type_scat_source
C C 0.003 0.002
;
International Tables for Crystallography
(1992, Vol. C, Tables 4.2.6.8 and 6.1.1.4)
;
H H 0.000 0.000
;
International Tables for Crystallography
(1992, Vol. C, Table 6.1.1.4)
;
Cl Cl 0.148 0.159
;
International Tables for Crystallography
(1992, Vol. C, Tables 4.2.6.8 and 6.1.1.4)
;
Cu Cu 0.320 1.265
;
International Tables for Crystallography
(1992, Vol. C, Tables 4.2.6.8 and 6.1.1.4)
;
N N 0.006 0.003
;
International Tables for Crystallography
(1992, Vol. C, Tables 4.2.6.8 and 6.1.1.4)
;
O O 0.011 0.006
;
International Tables for Crystallography
(1992, Vol. C, Tables 4.2.6.8 and 6.1.1.4)
;

loop_
_geom_angle_atom_site_label_1
_geom_angle_atom_site_label_2
_geom_angle_atom_site_label_3
_geom_angle
_geom_angle_publ_flag
_geom_angle_site_symmetry_1
_geom_angle_site_symmetry_2
_geom_angle_site_symmetry_3
Cl(1) Cu(1) O(6) 101.44(10) yes . . .
Cl(1) Cu(1) N(2) 178.31(11) yes . . .
Cl(1) Cu(1) N(3) 98.18(11) yes . . .
Cl(1) Cu(1) N(4) 96.55(11) yes . . .
O(6) Cu(1) N(2) 78.74(14) yes . . .
O(6) Cu(1) N(3) 104.50(15) yes . . .
O(6) Cu(1) N(4) 104.54(17) yes . . .
N(2) Cu(1) N(3) 83.37(15) yes . . .
N(2) Cu(1) N(4) 81.79(15) yes . . .
N(3) Cu(1) N(4) 143.94(18) yes . . .
O(11) Cl(2) O(12) 124.2(4) yes . . .
O(11) Cl(2) O(13) 87.8(4) yes . . .
O(11) Cl(2) O(14) 116.0(3) yes . . .
O(11) Cl(2) O(15) 87.0(5) yes . . .
O(12) Cl(2) O(13) 91.3(5) yes . . .
O(12) Cl(2) O(14) 118.8(4) yes . . .
O(12) Cl(2) O(15) 81.0(6) yes . . .
O(13) Cl(2) O(14) 101.2(3) yes . . .
O(13) Cl(2) O(15) 166.1(5) yes . . .
O(14) Cl(2) O(15) 92.7(5) yes . . .
C(2) O(1) C(23) 117.2(3) yes . . .
C(3) O(2) C(25) 119.3(3) yes . . .
C(4) O(3) C(27) 118.7(4) yes . . .
C(1) O(4) C(5) 113.3(3) yes . . .
C(6) O(5) C(29) 116.5(4) yes . . .
Cu(1) O(6) C(9) 112.3(3) yes . . .
C(8) N(1) C(9) 123.0(3) yes . . .
Cu(1) N(2) C(10) 109.6(2) yes . . .
Cu(1) N(2) C(11) 109.7(2) yes . . .
Cu(1) N(2) C(17) 102.3(2) yes . . .
C(10) N(2) C(11) 110.6(3) yes . . .
C(10) N(2) C(17) 110.6(3) yes . . .
C(11) N(2) C(17) 113.8(3) yes . . .
Cu(1) N(3) C(12) 114.9(3) yes . . .
Cu(1) N(3) C(16) 126.0(3) yes . . .
C(12) N(3) C(16) 118.9(4) yes . . .
Cu(1) N(4) C(18) 112.1(3) yes . . .
Cu(1) N(4) C(22) 127.5(3) yes . . .
C(18) N(4) C(22) 119.9(4) yes . . .
O(4) C(1) C(2) 106.6(3) yes . . .
O(4) C(1) C(7) 107.7(3) yes . . .
C(2) C(1) C(7) 114.3(3) yes . . .
O(1) C(2) C(1) 108.9(3) yes . . .
O(1) C(2) C(3) 110.3(3) yes . . .
C(1) C(2) C(3) 107.8(3) yes . . .
O(2) C(3) C(2) 110.1(3) yes . . .
O(2) C(3) C(4) 108.1(3) yes . . .
C(2) C(3) C(4) 109.8(3) yes . . .
O(3) C(4) C(3) 105.7(3) yes . . .
O(3) C(4) C(5) 109.6(3) yes . . .
C(3) C(4) C(5) 111.3(3) yes . . .
O(4) C(5) C(4) 109.8(3) yes . . .
O(4) C(5) C(6) 107.7(3) yes . . .
C(4) C(5) C(6) 112.7(3) yes . . .
O(5) C(6) C(5) 107.7(3) yes . . .
C(1) C(7) C(8) 112.4(4) yes . . .
N(1) C(8) C(7) 112.3(3) yes . . .
O(6) C(9) N(1) 123.0(4) yes . . .
O(6) C(9) C(10) 119.6(4) yes . . .
N(1) C(9) C(10) 117.4(3) yes . . .
N(2) C(10) C(9) 110.5(3) yes . . .
N(2) C(11) C(12) 112.6(3) yes . . .
N(3) C(12) C(11) 116.7(4) yes . . .
N(3) C(12) C(13) 122.5(4) yes . . .
C(11) C(12) C(13) 120.7(4) yes . . .
C(12) C(13) C(14) 118.8(5) yes . . .
C(13) C(14) C(15) 118.7(6) yes . . .
C(14) C(15) C(16) 119.5(5) yes . . .
N(3) C(16) C(15) 121.5(4) yes . . .
N(2) C(17) C(18) 107.0(4) yes . . .
N(4) C(18) C(17) 114.9(4) yes . . .
N(4) C(18) C(19) 120.6(4) yes . . .
C(17) C(18) C(19) 124.4(4) yes . . .
C(18) C(19) C(20) 118.6(4) yes . . .
C(19) C(20) C(21) 119.9(5) yes . . .
C(20) C(21) C(22) 119.4(5) yes . . .
N(4) C(22) C(21) 121.5(4) yes . . .
O(1) C(23) O(7) 123.9(3) yes . . .
O(1) C(23) C(24) 111.5(4) yes . . .
O(7) C(23) C(24) 124.6(4) yes . . .
O(2) C(25) O(8) 123.3(4) yes . . .
O(2) C(25) C(26) 110.9(4) yes . . .
O(8) C(25) C(26) 125.7(4) yes . . .
O(3) C(27) O(9) 123.4(5) yes . . .
O(3) C(27) C(28) 109.6(4) yes . . .
O(9) C(27) C(28) 127.0(5) yes . . .
O(5) C(29) O(10) 123.7(5) yes . . .
O(5) C(29) C(30) 110.9(4) yes . . .
O(10) C(29) C(30) 125.4(5) yes . . .
C(8) N(1) H(1) 118.5 no . . .
C(9) N(1) H(1) 118.5 no . . .
O(4) C(1) H(2) 109.4 no . . .
C(2) C(1) H(2) 109.4 no . . .
C(7) C(1) H(2) 109.4 no . . .
O(1) C(2) H(3) 109.9 no . . .
C(1) C(2) H(3) 109.9 no . . .
C(3) C(2) H(3) 109.9 no . . .
O(2) C(3) H(4) 109.6 no . . .
C(2) C(3) H(4) 109.6 no . . .
C(4) C(3) H(4) 109.6 no . . .
O(3) C(4) H(5) 110.0 no . . .
C(3) C(4) H(5) 110.0 no . . .
C(5) C(4) H(5) 110.0 no . . .
O(4) C(5) H(6) 108.8 no . . .
C(4) C(5) H(6) 108.8 no . . .
C(6) C(5) H(6) 108.8 no . . .
O(5) C(6) H(7) 110.2 no . . .
O(5) C(6) H(8) 110.2 no . . .
C(5) C(6) H(7) 110.2 no . . .
C(5) C(6) H(8) 110.2 no . . .
H(7) C(6) H(8) 108.5 no . . .
C(1) C(7) H(9) 109.1 no . . .
C(1) C(7) H(10) 109.1 no . . .
C(8) C(7) H(9) 109.1 no . . .
C(8) C(7) H(10) 109.1 no . . .
H(9) C(7) H(10) 107.9 no . . .
N(1) C(8) H(11) 109.2 no . . .
N(1) C(8) H(12) 109.1 no . . .
C(7) C(8) H(11) 109.2 no . . .
C(7) C(8) H(12) 109.2 no . . .
H(11) C(8) H(12) 107.9 no . . .
N(2) C(10) H(13) 109.6 no . . .
N(2) C(10) H(14) 109.6 no . . .
C(9) C(10) H(13) 109.5 no . . .
C(9) C(10) H(14) 109.5 no . . .
H(13) C(10) H(14) 108.1 no . . .
N(2) C(11) H(15) 109.1 no . . .
N(2) C(11) H(16) 109.1 no . . .
C(12) C(11) H(15) 109.1 no . . .
C(12) C(11) H(16) 109.1 no . . .
H(15) C(11) H(16) 107.8 no . . .
C(12) C(13) H(17) 120.6 no . . .
C(14) C(13) H(17) 120.6 no . . .
C(13) C(14) H(18) 120.6 no . . .
C(15) C(14) H(18) 120.6 no . . .
C(14) C(15) H(19) 120.2 no . . .
C(16) C(15) H(19) 120.2 no . . .
N(3) C(16) H(20) 119.3 no . . .
C(15) C(16) H(20) 119.3 no . . .
N(2) C(17) H(21) 110.3 no . . .
N(2) C(17) H(22) 110.3 no . . .
C(18) C(17) H(21) 110.3 no . . .
C(18) C(17) H(22) 110.3 no . . .
H(21) C(17) H(22) 108.6 no . . .
C(18) C(19) H(23) 120.7 no . . .
C(20) C(19) H(23) 120.7 no . . .
C(19) C(20) H(24) 120.0 no . . .
C(21) C(20) H(24) 120.0 no . . .
C(20) C(21) H(25) 120.3 no . . .
C(22) C(21) H(25) 120.3 no . . .
N(4) C(22) H(26) 119.2 no . . .
C(21) C(22) H(26) 119.2 no . . .
C(23) C(24) H(27) 109.5 no . . .
C(23) C(24) H(28) 109.5 no . . .
C(23) C(24) H(29) 109.5 no . . .
H(27) C(24) H(28) 109.5 no . . .
H(27) C(24) H(29) 109.5 no . . .
H(28) C(24) H(29) 109.5 no . . .
C(25) C(26) H(30) 109.5 no . . .
C(25) C(26) H(31) 109.5 no . . .
C(25) C(26) H(32) 109.5 no . . .
H(30) C(26) H(31) 109.5 no . . .
H(30) C(26) H(32) 109.5 no . . .
H(31) C(26) H(32) 109.5 no . . .
C(27) C(28) H(33) 109.5 no . . .
C(27) C(28) H(34) 109.5 no . . .
C(27) C(28) H(35) 109.5 no . . .
H(33) C(28) H(34) 109.5 no . . .
H(33) C(28) H(35) 109.5 no . . .
H(34) C(28) H(35) 109.5 no . . .
C(29) C(30) H(36) 109.5 no . . .
C(29) C(30) H(37) 109.5 no . . .
C(29) C(30) H(38) 109.5 no . . .
H(36) C(30) H(37) 109.5 no . . .
H(36) C(30) H(38) 109.5 no . . .
H(37) C(30) H(38) 109.5 no . . .

loop_
_geom_bond_atom_site_label_1
_geom_bond_atom_site_label_2
_geom_bond_distance
_geom_bond_publ_flag
_geom_bond_site_symmetry_1
_geom_bond_site_symmetry_2
Cu(1) Cl(1) 2.2238(13) yes . .
Cu(1) O(6) 2.198(4) yes . .
Cu(1) N(2) 2.069(3) yes . .
Cu(1) N(3) 2.001(4) yes . .
Cu(1) N(4) 2.001(4) yes . .
Cl(2) O(11) 1.349(6) yes . .
Cl(2) O(12) 1.317(10) yes . .
Cl(2) O(13) 1.643(10) yes . .
Cl(2) O(14) 1.405(4) yes . .
Cl(2) O(15) 1.708(13) yes . .
O(1) C(2) 1.444(4) yes . .
O(1) C(23) 1.349(5) yes . .
O(2) C(3) 1.435(5) yes . .
O(2) C(25) 1.352(5) yes . .
O(3) C(4) 1.430(6) yes . .
O(3) C(27) 1.352(6) yes . .
O(4) C(1) 1.437(4) yes . .
O(4) C(5) 1.425(5) yes . .
O(5) C(6) 1.437(7) yes . .
O(5) C(29) 1.347(6) yes . .
O(6) C(9) 1.252(5) yes . .
O(7) C(23) 1.209(6) yes . .
O(8) C(25) 1.197(6) yes . .
O(9) C(27) 1.194(7) yes . .
O(10) C(29) 1.202(7) yes . .
N(1) C(8) 1.467(6) yes . .
N(1) C(9) 1.304(6) yes . .
N(2) C(10) 1.487(6) yes . .
N(2) C(11) 1.472(6) yes . .
N(2) C(17) 1.486(6) yes . .
N(3) C(12) 1.349(5) yes . .
N(3) C(16) 1.344(6) yes . .
N(4) C(18) 1.357(6) yes . .
N(4) C(22) 1.333(6) yes . .
C(1) C(2) 1.523(6) yes . .
C(1) C(7) 1.515(7) yes . .
C(2) C(3) 1.508(6) yes . .
C(3) C(4) 1.529(5) yes . .
C(4) C(5) 1.529(6) yes . .
C(5) C(6) 1.506(6) yes . .
C(7) C(8) 1.505(6) yes . .
C(9) C(10) 1.519(6) yes . .
C(11) C(12) 1.503(7) yes . .
C(12) C(13) 1.375(8) yes . .
C(13) C(14) 1.382(9) yes . .
C(14) C(15) 1.396(8) yes . .
C(15) C(16) 1.376(9) yes . .
C(17) C(18) 1.506(6) yes . .
C(18) C(19) 1.392(7) yes . .
C(19) C(20) 1.384(8) yes . .
C(20) C(21) 1.364(8) yes . .
C(21) C(22) 1.377(7) yes . .
C(23) C(24) 1.478(6) yes . .
C(25) C(26) 1.494(7) yes . .
C(27) C(28) 1.500(9) yes . .
C(29) C(30) 1.492(9) yes . .
N(1) H(1) 0.880 no . .
C(1) H(2) 1.000 no . .
C(2) H(3) 1.000 no . .
C(3) H(4) 1.000 no . .
C(4) H(5) 1.000 no . .
C(5) H(6) 1.000 no . .
C(6) H(7) 0.990 no . .
C(6) H(8) 0.990 no . .
C(7) H(9) 0.990 no . .
C(7) H(10) 0.990 no . .
C(8) H(11) 0.990 no . .
C(8) H(12) 0.990 no . .
C(10) H(13) 0.990 no . .
C(10) H(14) 0.990 no . .
C(11) H(15) 0.990 no . .
C(11) H(16) 0.990 no . .
C(13) H(17) 0.950 no . .
C(14) H(18) 0.950 no . .
C(15) H(19) 0.950 no . .
C(16) H(20) 0.950 no . .
C(17) H(21) 0.990 no . .
C(17) H(22) 0.990 no . .
C(19) H(23) 0.950 no . .
C(20) H(24) 0.950 no . .
C(21) H(25) 0.950 no . .
C(22) H(26) 0.950 no . .
C(24) H(27) 0.980 no . .
C(24) H(28) 0.980 no . .
C(24) H(29) 0.980 no . .
C(26) H(30) 0.980 no . .
C(26) H(31) 0.980 no . .
C(26) H(32) 0.980 no . .
C(28) H(33) 0.980 no . .
C(28) H(34) 0.980 no . .
C(28) H(35) 0.980 no . .
C(30) H(36) 0.980 no . .
C(30) H(37) 0.980 no . .
C(30) H(38) 0.980 no . .

loop_
_geom_contact_atom_site_label_1
_geom_contact_atom_site_label_2
_geom_contact_distance
_geom_contact_publ_flag
_geom_contact_site_symmetry_1
_geom_contact_site_symmetry_2
Cl(1) C(21) 3.554(5) ? . 2_656
Cl(1) C(29) 3.592(5) ? . 2_646
O(1) O(11) 3.421(7) ? . .
O(2) N(1) 3.210(5) ? . 1_565
O(2) C(8) 3.366(5) ? . 1_565
O(3) O(13) 3.259(9) ? . 1_455
O(3) C(26) 3.309(6) ? . 2_647
O(6) C(19) 3.539(7) ? . 1_565
O(6) C(20) 3.093(7) ? . 1_565
O(7) O(11) 3.113(8) ? . .
O(7) N(1) 3.005(5) ? . 1_565
O(7) C(9) 3.551(5) ? . 1_565
O(7) C(10) 3.145(5) ? . 1_565
O(7) C(24) 3.362(6) ? . 2_757
O(8) O(14) 3.511(6) ? . 2_757
O(8) C(26) 3.422(7) ? . 2_647
O(9) C(13) 3.539(6) ? . 1_465
O(10) C(11) 3.303(7) ? . 1_465
O(10) C(12) 3.379(7) ? . 1_465
O(10) C(13) 3.486(8) ? . 1_465
O(10) C(16) 3.563(6) ? . 2_656
O(10) C(17) 3.226(7) ? . 1_465
O(11) O(1) 3.421(7) ? . .
O(11) O(7) 3.113(8) ? . .
O(11) C(7) 3.343(8) ? . .
O(11) C(10) 3.288(8) ? . 1_565
O(11) C(17) 3.473(8) ? . 1_565
O(11) C(19) 3.541(7) ? . 1_565
O(11) C(23) 3.065(8) ? . .
O(11) C(24) 3.540(9) ? . .
O(12) C(6) 3.432(12) ? . 1_655
O(12) C(11) 3.596(10) ? . .
O(12) C(12) 3.476(10) ? . .
O(12) C(13) 3.171(11) ? . .
O(13) O(3) 3.259(9) ? . 1_655
O(13) C(6) 3.431(11) ? . 1_655
O(13) C(17) 3.470(9) ? . 1_565
O(13) C(26) 3.499(9) ? . 2_747
O(13) C(27) 3.521(11) ? . 1_655
O(13) C(28) 3.503(11) ? . 1_655
O(14) O(8) 3.511(6) ? . 2_747
O(14) C(23) 3.408(6) ? . 2_747
O(14) C(24) 3.526(8) ? . .
O(14) C(24) 3.211(8) ? . 2_747
O(14) C(25) 3.239(6) ? . 2_747
O(14) C(26) 3.151(7) ? . 2_747
O(14) C(28) 3.474(8) ? . 1_645
O(15) N(1) 3.381(13) ? . .
O(15) C(7) 3.332(14) ? . .
O(15) C(9) 3.285(13) ? . .
O(15) C(11) 3.165(15) ? . .
N(1) O(2) 3.210(5) ? . 1_545
N(1) O(7) 3.005(5) ? . 1_545
N(1) O(15) 3.381(13) ? . .
N(3) C(19) 3.483(7) ? . 1_565
C(6) O(12) 3.432(12) ? . 1_455
C(6) O(13) 3.431(11) ? . 1_455
C(7) O(11) 3.343(8) ? . .
C(7) O(15) 3.332(14) ? . .
C(8) O(2) 3.366(5) ? . 1_545
C(9) O(7) 3.551(5) ? . 1_545
C(9) O(15) 3.285(13) ? . .
C(10) O(7) 3.145(5) ? . 1_545
C(10) O(11) 3.288(8) ? . 1_545
C(11) O(10) 3.303(7) ? . 1_645
C(11) O(12) 3.596(10) ? . .
C(11) O(15) 3.165(15) ? . .
C(12) O(10) 3.379(7) ? . 1_645
C(12) O(12) 3.476(10) ? . .
C(13) O(9) 3.539(6) ? . 1_645
C(13) O(10) 3.486(8) ? . 1_645
C(13) O(12) 3.171(11) ? . .
C(16) O(10) 3.563(6) ? . 2_646
C(16) C(19) 3.443(8) ? . 1_565
C(17) O(10) 3.226(7) ? . 1_645
C(17) O(11) 3.473(8) ? . 1_545
C(17) O(13) 3.470(9) ? . 1_545
C(19) O(6) 3.539(7) ? . 1_545
C(19) O(11) 3.541(7) ? . 1_545
C(19) N(3) 3.483(7) ? . 1_545
C(19) C(16) 3.443(8) ? . 1_545
C(20) O(6) 3.093(7) ? . 1_545
C(21) Cl(1) 3.554(5) ? . 2_646
C(23) O(11) 3.065(8) ? . .
C(23) O(14) 3.408(6) ? . 2_757
C(24) O(7) 3.362(6) ? . 2_747
C(24) O(11) 3.540(9) ? . .
C(24) O(14) 3.526(8) ? . .
C(24) O(14) 3.211(8) ? . 2_757
C(25) O(14) 3.239(6) ? . 2_757
C(26) O(3) 3.309(6) ? . 2_657
C(26) O(8) 3.422(7) ? . 2_657
C(26) O(13) 3.499(9) ? . 2_757
C(26) O(14) 3.151(7) ? . 2_757
C(27) O(13) 3.521(11) ? . 1_455
C(28) O(13) 3.503(11) ? . 1_455
C(28) O(14) 3.474(8) ? . 1_465
C(29) Cl(1) 3.592(5) ? . 2_656
Cu(1) H(19) 3.000 ? . 2_746
Cu(1) H(24) 3.161 ? . 1_565
Cl(1) H(18) 2.971 ? . 2_746
Cl(1) H(19) 3.545 ? . 2_746
Cl(1) H(24) 3.046 ? . 1_565
Cl(1) H(25) 2.730 ? . 2_656
Cl(1) H(26) 3.465 ? . 2_656
Cl(1) H(37) 3.401 ? . 2_646
Cl(2) H(16) 3.510 ? . .
Cl(2) H(21) 2.941 ? . 1_565
Cl(2) H(23) 3.388 ? . 1_565
Cl(2) H(27) 3.276 ? . 2_747
Cl(2) H(30) 3.224 ? . 2_747
Cl(2) H(34) 3.250 ? . 1_645
O(1) H(35) 2.953 ? . 2_647
O(2) H(1) 2.667 ? . 1_565
O(2) H(11) 2.659 ? . 1_565
O(3) H(30) 3.468 ? . 2_647
O(3) H(31) 2.399 ? . 2_647
O(6) H(23) 3.187 ? . 1_565
O(6) H(24) 2.254 ? . 1_565
O(6) H(38) 3.593 ? . 1_545
O(7) H(1) 2.164 ? . 1_565
O(7) H(13) 2.555 ? . 1_565
O(7) H(14) 3.042 ? . 1_565
O(7) H(27) 3.530 ? . 2_757
O(7) H(28) 3.442 ? . 2_757
O(7) H(29) 2.647 ? . 2_757
O(8) H(2) 2.767 ? . 2_657
O(8) H(4) 3.020 ? . 2_657
O(8) H(6) 2.922 ? . 2_657
O(8) H(31) 2.783 ? . 2_647
O(8) H(32) 3.244 ? . 2_647
O(8) H(34) 3.131 ? . 2_647
O(8) H(35) 3.518 ? . 2_647
O(9) H(11) 3.057 ? . 1_565
O(9) H(12) 3.293 ? . 1_565
O(9) H(15) 2.905 ? . 1_465
O(9) H(17) 2.666 ? . 1_465
O(10) H(15) 2.611 ? . 1_465
O(10) H(17) 3.383 ? . 1_465
O(10) H(18) 3.535 ? . 1_455
O(10) H(20) 2.726 ? . 2_656
O(10) H(21) 3.282 ? . 1_465
O(10) H(22) 2.441 ? . 1_465
O(11) H(3) 3.243 ? . .
O(11) H(9) 2.767 ? . .
O(11) H(10) 3.030 ? . .
O(11) H(13) 3.032 ? . 1_565
O(11) H(14) 2.706 ? . 1_565
O(11) H(21) 2.672 ? . 1_565
O(11) H(23) 3.052 ? . 1_565
O(11) H(28) 3.362 ? . .
O(11) H(29) 3.526 ? . .
O(12) H(6) 3.383 ? . 1_655
O(12) H(7) 3.140 ? . 1_655
O(12) H(8) 2.942 ? . 1_655
O(12) H(16) 2.899 ? . .
O(12) H(17) 2.999 ? . .
O(12) H(21) 2.700 ? . 1_565
O(12) H(23) 3.022 ? . 1_565
O(12) H(34) 3.019 ? . 1_645
O(13) H(6) 3.197 ? . 1_655
O(13) H(8) 2.611 ? . 1_655
O(13) H(13) 3.106 ? . 1_565
O(13) H(15) 3.292 ? . 1_565
O(13) H(21) 2.552 ? . 1_565
O(13) H(28) 3.504 ? . .
O(13) H(30) 2.774 ? . 2_747
O(13) H(31) 3.378 ? . 2_747
O(13) H(33) 2.870 ? . 1_655
O(14) H(27) 2.366 ? . 2_747
O(14) H(28) 3.091 ? . .
O(14) H(29) 3.188 ? . .
O(14) H(30) 2.379 ? . 2_747
O(14) H(34) 2.646 ? . 1_645
O(15) H(1) 3.563 ? . .
O(15) H(9) 2.905 ? . .
O(15) H(10) 2.917 ? . .
O(15) H(13) 3.202 ? . .
O(15) H(16) 2.209 ? . .
O(15) H(23) 2.926 ? . 1_565
O(15) H(27) 2.722 ? . 2_747
O(15) H(33) 3.251 ? . 1_645
O(15) H(34) 3.148 ? . 1_645
N(1) H(3) 3.139 ? . 1_545
N(1) H(5) 3.303 ? . 1_545
N(1) H(32) 3.417 ? . 1_545
N(3) H(19) 2.690 ? . 2_746
N(3) H(23) 2.995 ? . 1_565
N(3) H(24) 3.489 ? . 1_565
N(4) H(19) 3.545 ? . 2_746
N(4) H(38) 3.567 ? . 1_545
C(1) H(32) 3.129 ? . 1_545
C(2) H(1) 3.332 ? . 1_565
C(2) H(14) 3.573 ? . 1_565
C(3) H(1) 3.437 ? . 1_565
C(3) H(31) 3.097 ? . 2_647
C(4) H(11) 3.524 ? . 1_565
C(4) H(31) 3.153 ? . 2_647
C(5) H(31) 3.536 ? . 2_647
C(6) H(18) 3.498 ? . 1_455
C(7) H(32) 2.986 ? . 1_545
C(8) H(5) 3.359 ? . 1_545
C(8) H(32) 2.872 ? . 1_545
C(9) H(3) 3.479 ? . 1_545
C(9) H(24) 3.392 ? . 1_565
C(10) H(3) 3.272 ? . 1_545
C(11) H(33) 3.089 ? . 1_645
C(12) H(19) 3.331 ? . 2_746
C(12) H(23) 3.229 ? . 1_565
C(13) H(7) 3.304 ? . 1_655
C(13) H(36) 3.334 ? . 1_645
C(14) H(7) 3.204 ? . 1_655
C(15) H(22) 3.342 ? . 2_756
C(16) H(19) 2.874 ? . 2_746
C(16) H(22) 3.552 ? . 2_756
C(16) H(23) 3.234 ? . 1_565
C(17) H(19) 3.580 ? . 2_746
C(19) H(9) 3.200 ? . 1_545
C(19) H(20) 3.572 ? . 1_545
C(20) H(9) 3.321 ? . 1_545
C(20) H(20) 3.559 ? . 1_545
C(20) H(37) 3.450 ? . 2_636
C(21) H(37) 2.917 ? . 2_636
C(21) H(38) 3.504 ? . 1_545
C(22) H(37) 3.233 ? . 2_636
C(22) H(38) 2.863 ? . 1_545
C(23) H(1) 3.229 ? . 1_565
C(23) H(13) 3.570 ? . 1_565
C(23) H(29) 3.196 ? . 2_757
C(24) H(29) 3.196 ? . 2_757
C(24) H(30) 3.313 ? . 2_747
C(25) H(4) 3.325 ? . 2_657
C(25) H(6) 3.539 ? . 2_657
C(25) H(11) 3.270 ? . 1_565
C(25) H(31) 3.566 ? . 2_647
C(26) H(2) 3.305 ? . 1_565
C(26) H(4) 3.168 ? . 2_657
C(26) H(6) 3.506 ? . 2_657
C(26) H(10) 3.533 ? . 1_565
C(26) H(11) 3.048 ? . 1_565
C(26) H(28) 3.220 ? . 2_757
C(26) H(35) 3.435 ? . 2_657
C(27) H(11) 3.437 ? . 1_565
C(27) H(15) 3.079 ? . 1_465
C(27) H(17) 3.556 ? . 1_465
C(27) H(31) 3.467 ? . 2_647
C(28) H(15) 3.251 ? . 1_465
C(28) H(16) 3.224 ? . 1_465
C(28) H(27) 3.444 ? . 2_657
C(28) H(31) 3.512 ? . 2_647
C(29) H(15) 3.343 ? . 1_465
C(29) H(17) 3.525 ? . 1_465
C(29) H(20) 3.345 ? . 2_656
C(30) H(17) 3.481 ? . 1_465
C(30) H(25) 3.521 ? . 2_666
C(30) H(26) 3.242 ? . 1_565
H(1) O(2) 2.667 ? . 1_545
H(1) O(7) 2.164 ? . 1_545
H(1) O(15) 3.563 ? . .
H(1) C(2) 3.332 ? . 1_545
H(1) C(3) 3.437 ? . 1_545
H(1) C(23) 3.229 ? . 1_545
H(1) H(3) 2.649 ? . 1_545
H(1) H(5) 3.313 ? . 1_545
H(1) H(32) 3.110 ? . 1_545
H(2) O(8) 2.767 ? . 2_647
H(2) C(26) 3.305 ? . 1_545
H(2) H(31) 3.352 ? . 1_545
H(2) H(32) 2.454 ? . 1_545
H(3) O(11) 3.243 ? . .
H(3) N(1) 3.139 ? . 1_565
H(3) C(9) 3.479 ? . 1_565
H(3) C(10) 3.272 ? . 1_565
H(3) H(1) 2.649 ? . 1_565
H(3) H(13) 3.383 ? . 1_565
H(3) H(14) 2.599 ? . 1_565
H(4) O(8) 3.020 ? . 2_647
H(4) C(25) 3.325 ? . 2_647
H(4) C(26) 3.168 ? . 2_647
H(4) H(31) 2.357 ? . 2_647
H(4) H(35) 3.111 ? . 2_647
H(5) N(1) 3.303 ? . 1_565
H(5) C(8) 3.359 ? . 1_565
H(5) H(1) 3.313 ? . 1_565
H(5) H(11) 2.888 ? . 1_565
H(5) H(12) 3.357 ? . 1_565
H(6) O(8) 2.922 ? . 2_647
H(6) O(12) 3.383 ? . 1_455
H(6) O(13) 3.197 ? . 1_455
H(6) C(25) 3.539 ? . 2_647
H(6) C(26) 3.506 ? . 2_647
H(6) H(30) 3.598 ? . 2_647
H(6) H(31) 2.930 ? . 2_647
H(7) O(12) 3.140 ? . 1_455
H(7) C(13) 3.304 ? . 1_455
H(7) C(14) 3.204 ? . 1_455
H(7) H(17) 2.877 ? . 1_455
H(7) H(18) 2.677 ? . 1_455
H(8) O(12) 2.942 ? . 1_455
H(8) O(13) 2.611 ? . 1_455
H(8) H(15) 2.982 ? . 1_465
H(8) H(21) 3.033 ? . 1_465
H(8) H(22) 3.412 ? . 1_465
H(9) O(11) 2.767 ? . .
H(9) O(15) 2.905 ? . .
H(9) C(19) 3.200 ? . 1_565
H(9) C(20) 3.321 ? . 1_565
H(9) H(14) 3.488 ? . 1_565
H(9) H(23) 3.006 ? . 1_565
H(9) H(24) 3.203 ? . 1_565
H(10) O(11) 3.030 ? . .
H(10) O(15) 2.917 ? . .
H(10) C(26) 3.533 ? . 1_545
H(10) H(27) 3.162 ? . 2_747
H(10) H(28) 3.146 ? . 2_747
H(10) H(30) 3.585 ? . 1_545
H(10) H(32) 2.672 ? . 1_545
H(11) O(2) 2.659 ? . 1_545
H(11) O(9) 3.057 ? . 1_545
H(11) C(4) 3.524 ? . 1_545
H(11) C(25) 3.270 ? . 1_545
H(11) C(26) 3.048 ? . 1_545
H(11) C(27) 3.437 ? . 1_545
H(11) H(5) 2.888 ? . 1_545
H(11) H(32) 2.197 ? . 1_545
H(12) O(9) 3.293 ? . 1_545
H(12) H(5) 3.357 ? . 1_545
H(12) H(24) 3.158 ? . 1_565
H(12) H(36) 3.256 ? . 1_545
H(13) O(7) 2.555 ? . 1_545
H(13) O(11) 3.032 ? . 1_545
H(13) O(13) 3.106 ? . 1_545
H(13) O(15) 3.202 ? . .
H(13) C(23) 3.570 ? . 1_545
H(13) H(3) 3.383 ? . 1_545
H(13) H(33) 2.848 ? . 1_645
H(14) O(7) 3.042 ? . 1_545
H(14) O(11) 2.706 ? . 1_545
H(14) C(2) 3.573 ? . 1_545
H(14) H(3) 2.599 ? . 1_545
H(14) H(9) 3.488 ? . 1_545
H(15) O(9) 2.905 ? . 1_645
H(15) O(10) 2.611 ? . 1_645
H(15) O(13) 3.292 ? . 1_545
H(15) C(27) 3.079 ? . 1_645
H(15) C(28) 3.251 ? . 1_645
H(15) C(29) 3.343 ? . 1_645
H(15) H(8) 2.982 ? . 1_645
H(15) H(33) 2.711 ? . 1_645
H(15) H(34) 3.507 ? . 1_645
H(16) Cl(2) 3.510 ? . .
H(16) O(12) 2.899 ? . .
H(16) O(15) 2.209 ? . .
H(16) C(28) 3.224 ? . 1_645
H(16) H(23) 3.425 ? . 1_565
H(16) H(33) 2.578 ? . 1_645
H(16) H(34) 3.163 ? . 1_645
H(17) O(9) 2.666 ? . 1_645
H(17) O(10) 3.383 ? . 1_645
H(17) O(12) 2.999 ? . .
H(17) C(27) 3.556 ? . 1_645
H(17) C(29) 3.525 ? . 1_645
H(17) C(30) 3.481 ? . 1_645
H(17) H(7) 2.877 ? . 1_655
H(17) H(36) 2.849 ? . 1_645
H(18) Cl(1) 2.971 ? . 2_756
H(18) O(10) 3.535 ? . 1_655
H(18) C(6) 3.498 ? . 1_655
H(18) H(7) 2.677 ? . 1_655
H(18) H(36) 3.546 ? . 1_645
H(19) Cu(1) 3.000 ? . 2_756
H(19) Cl(1) 3.545 ? . 2_756
H(19) N(3) 2.690 ? . 2_756
H(19) N(4) 3.545 ? . 2_756
H(19) C(12) 3.331 ? . 2_756
H(19) C(16) 2.874 ? . 2_756
H(19) C(17) 3.580 ? . 2_756
H(19) H(20) 2.992 ? . 2_756
H(19) H(22) 2.871 ? . 2_756
H(20) O(10) 2.726 ? . 2_646
H(20) C(19) 3.572 ? . 1_565
H(20) C(20) 3.559 ? . 1_565
H(20) C(29) 3.345 ? . 2_646
H(20) H(19) 2.992 ? . 2_746
H(20) H(22) 3.251 ? . 2_756
H(20) H(23) 3.592 ? . 1_565
H(20) H(24) 3.580 ? . 1_565
H(20) H(37) 3.060 ? . 2_646
H(21) Cl(2) 2.941 ? . 1_545
H(21) O(10) 3.282 ? . 1_645
H(21) O(11) 2.672 ? . 1_545
H(21) O(12) 2.700 ? . 1_545
H(21) O(13) 2.552 ? . 1_545
H(21) H(8) 3.033 ? . 1_645
H(22) O(10) 2.441 ? . 1_645
H(22) C(15) 3.342 ? . 2_746
H(22) C(16) 3.552 ? . 2_746
H(22) H(8) 3.412 ? . 1_645
H(22) H(19) 2.871 ? . 2_746
H(22) H(20) 3.251 ? . 2_746
H(23) Cl(2) 3.388 ? . 1_545
H(23) O(6) 3.187 ? . 1_545
H(23) O(11) 3.052 ? . 1_545
H(23) O(12) 3.022 ? . 1_545
H(23) O(15) 2.926 ? . 1_545
H(23) N(3) 2.995 ? . 1_545
H(23) C(12) 3.229 ? . 1_545
H(23) C(16) 3.234 ? . 1_545
H(23) H(9) 3.006 ? . 1_545
H(23) H(16) 3.425 ? . 1_545
H(23) H(20) 3.592 ? . 1_545
H(24) Cu(1) 3.161 ? . 1_545
H(24) Cl(1) 3.046 ? . 1_545
H(24) O(6) 2.254 ? . 1_545
H(24) N(3) 3.489 ? . 1_545
H(24) C(9) 3.392 ? . 1_545
H(24) H(9) 3.203 ? . 1_545
H(24) H(12) 3.158 ? . 1_545
H(24) H(20) 3.580 ? . 1_545
H(25) Cl(1) 2.730 ? . 2_646
H(25) C(30) 3.521 ? . 2_636
H(25) H(26) 2.938 ? . 2_646
H(25) H(37) 2.885 ? . 2_636
H(25) H(38) 3.535 ? . 1_545
H(25) H(38) 3.298 ? . 2_636
H(26) Cl(1) 3.465 ? . 2_646
H(26) C(30) 3.242 ? . 1_545
H(26) H(25) 2.938 ? . 2_656
H(26) H(37) 3.370 ? . 1_545
H(26) H(37) 3.404 ? . 2_636
H(26) H(38) 2.355 ? . 1_545
H(27) Cl(2) 3.276 ? . 2_757
H(27) O(7) 3.530 ? . 2_747
H(27) O(14) 2.366 ? . 2_757
H(27) O(15) 2.722 ? . 2_757
H(27) C(28) 3.444 ? . 2_647
H(27) H(10) 3.162 ? . 2_757
H(27) H(29) 3.067 ? . 2_757
H(27) H(33) 3.156 ? . 2_647
H(27) H(34) 3.202 ? . 2_647
H(27) H(35) 3.403 ? . 2_647
H(28) O(7) 3.442 ? . 2_747
H(28) O(11) 3.362 ? . .
H(28) O(13) 3.504 ? . .
H(28) O(14) 3.091 ? . .
H(28) C(26) 3.220 ? . 2_747
H(28) H(10) 3.146 ? . 2_757
H(28) H(29) 2.865 ? . 2_757
H(28) H(30) 2.421 ? . 2_747
H(28) H(32) 3.193 ? . 2_747
H(29) O(7) 2.647 ? . 2_747
H(29) O(11) 3.526 ? . .
H(29) O(14) 3.188 ? . .
H(29) C(23) 3.196 ? . 2_747
H(29) C(24) 3.196 ? . 2_747
H(29) H(27) 3.067 ? . 2_747
H(29) H(28) 2.865 ? . 2_747
H(29) H(30) 3.435 ? . 2_747
H(29) H(33) 3.357 ? . 2_647
H(29) H(35) 3.428 ? . 2_647
H(30) Cl(2) 3.224 ? . 2_757
H(30) O(3) 3.468 ? . 2_657
H(30) O(13) 2.774 ? . 2_757
H(30) O(14) 2.379 ? . 2_757
H(30) C(24) 3.313 ? . 2_757
H(30) H(6) 3.598 ? . 2_657
H(30) H(10) 3.585 ? . 1_565
H(30) H(28) 2.421 ? . 2_757
H(30) H(29) 3.435 ? . 2_757
H(30) H(35) 3.401 ? . 2_657
H(31) O(3) 2.399 ? . 2_657
H(31) O(8) 2.783 ? . 2_657
H(31) O(13) 3.378 ? . 2_757
H(31) C(3) 3.097 ? . 2_657
H(31) C(4) 3.153 ? . 2_657
H(31) C(5) 3.536 ? . 2_657
H(31) C(25) 3.566 ? . 2_657
H(31) C(27) 3.467 ? . 2_657
H(31) C(28) 3.512 ? . 2_657
H(31) H(2) 3.352 ? . 1_565
H(31) H(4) 2.357 ? . 2_657
H(31) H(6) 2.930 ? . 2_657
H(31) H(35) 2.901 ? . 2_657
H(32) O(8) 3.244 ? . 2_657
H(32) N(1) 3.417 ? . 1_565
H(32) C(1) 3.129 ? . 1_565
H(32) C(7) 2.986 ? . 1_565
H(32) C(8) 2.872 ? . 1_565
H(32) H(1) 3.110 ? . 1_565
H(32) H(2) 2.454 ? . 1_565
H(32) H(10) 2.672 ? . 1_565
H(32) H(11) 2.197 ? . 1_565
H(32) H(28) 3.193 ? . 2_757
H(32) H(35) 3.464 ? . 2_657
H(33) O(13) 2.870 ? . 1_455
H(33) O(15) 3.251 ? . 1_465
H(33) C(11) 3.089 ? . 1_465
H(33) H(13) 2.848 ? . 1_465
H(33) H(15) 2.711 ? . 1_465
H(33) H(16) 2.578 ? . 1_465
H(33) H(27) 3.156 ? . 2_657
H(33) H(29) 3.357 ? . 2_657
H(34) Cl(2) 3.250 ? . 1_465
H(34) O(8) 3.131 ? . 2_657
H(34) O(12) 3.019 ? . 1_465
H(34) O(14) 2.646 ? . 1_465
H(34) O(15) 3.148 ? . 1_465
H(34) H(15) 3.507 ? . 1_465
H(34) H(16) 3.163 ? . 1_465
H(34) H(27) 3.202 ? . 2_657
H(35) O(1) 2.953 ? . 2_657
H(35) O(8) 3.518 ? . 2_657
H(35) C(26) 3.435 ? . 2_647
H(35) H(4) 3.111 ? . 2_657
H(35) H(27) 3.403 ? . 2_657
H(35) H(29) 3.428 ? . 2_657
H(35) H(30) 3.401 ? . 2_647
H(35) H(31) 2.901 ? . 2_647
H(35) H(32) 3.464 ? . 2_647
H(36) C(13) 3.334 ? . 1_465
H(36) H(12) 3.256 ? . 1_565
H(36) H(17) 2.849 ? . 1_465
H(36) H(18) 3.546 ? . 1_465
H(37) Cl(1) 3.401 ? . 2_656
H(37) C(20) 3.450 ? . 2_666
H(37) C(21) 2.917 ? . 2_666
H(37) C(22) 3.233 ? . 2_666
H(37) H(20) 3.060 ? . 2_656
H(37) H(25) 2.885 ? . 2_666
H(37) H(26) 3.370 ? . 1_565
H(37) H(26) 3.404 ? . 2_666
H(38) O(6) 3.593 ? . 1_565
H(38) N(4) 3.567 ? . 1_565
H(38) C(21) 3.504 ? . 1_565
H(38) C(22) 2.863 ? . 1_565
H(38) H(25) 3.535 ? . 1_565
H(38) H(25) 3.298 ? . 2_666
H(38) H(26) 2.355 ? . 1_565

loop_
_geom_torsion_atom_site_label_1
_geom_torsion_atom_site_label_2
_geom_torsion_atom_site_label_3
_geom_torsion_atom_site_label_4
_geom_torsion
_geom_torsion_publ_flag
_geom_torsion_site_symmetry_1
_geom_torsion_site_symmetry_2
_geom_torsion_site_symmetry_3
_geom_torsion_site_symmetry_4
Cl(1) Cu(1) O(6) C(9) 161.9(3) ? . . . .
Cl(1) Cu(1) N(2) C(10) -70(4) ? . . . .
Cl(1) Cu(1) N(2) C(11) 168(4) ? . . . .
Cl(1) Cu(1) N(2) C(17) 47(4) ? . . . .
Cl(1) Cu(1) N(3) C(12) 178.9(3) ? . . . .
Cl(1) Cu(1) N(3) C(16) -5.5(4) ? . . . .
Cl(1) Cu(1) N(4) C(18) 162.7(3) ? . . . .
Cl(1) Cu(1) N(4) C(22) -25.6(4) ? . . . .
O(6) Cu(1) N(2) C(10) 26.0(2) ? . . . .
O(6) Cu(1) N(2) C(11) -95.5(3) ? . . . .
O(6) Cu(1) N(2) C(17) 143.3(3) ? . . . .
N(2) Cu(1) O(6) C(9) -16.4(3) ? . . . .
O(6) Cu(1) N(3) C(12) 74.8(3) ? . . . .
O(6) Cu(1) N(3) C(16) -109.6(4) ? . . . .
N(3) Cu(1) O(6) C(9) -96.5(3) ? . . . .
O(6) Cu(1) N(4) C(18) -93.7(3) ? . . . .
O(6) Cu(1) N(4) C(22) 78.0(4) ? . . . .
N(4) Cu(1) O(6) C(9) 61.9(3) ? . . . .
N(2) Cu(1) N(3) C(12) -1.8(3) ? . . . .
N(2) Cu(1) N(3) C(16) 173.8(4) ? . . . .
N(3) Cu(1) N(2) C(10) 132.2(3) ? . . . .
N(3) Cu(1) N(2) C(11) 10.7(3) ? . . . .
N(3) Cu(1) N(2) C(17) -110.4(3) ? . . . .
N(2) Cu(1) N(4) C(18) -17.6(3) ? . . . .
N(2) Cu(1) N(4) C(22) 154.1(5) ? . . . .
N(4) Cu(1) N(2) C(10) -80.7(3) ? . . . .
N(4) Cu(1) N(2) C(11) 157.8(3) ? . . . .
N(4) Cu(1) N(2) C(17) 36.6(3) ? . . . .
N(3) Cu(1) N(4) C(18) 49.0(4) ? . . . .
N(3) Cu(1) N(4) C(22) -139.3(4) ? . . . .
N(4) Cu(1) N(3) C(12) -68.0(4) ? . . . .
N(4) Cu(1) N(3) C(16) 107.7(4) ? . . . .
C(2) O(1) C(23) O(7) 6.2(6) ? . . . .
C(2) O(1) C(23) C(24) -173.0(4) ? . . . .
C(23) O(1) C(2) C(1) 145.4(4) ? . . . .
C(23) O(1) C(2) C(3) -96.5(4) ? . . . .
C(3) O(2) C(25) O(8) -1.4(6) ? . . . .
C(3) O(2) C(25) C(26) -178.2(3) ? . . . .
C(25) O(2) C(3) C(2) -130.2(4) ? . . . .
C(25) O(2) C(3) C(4) 109.8(4) ? . . . .
C(4) O(3) C(27) O(9) 6.6(7) ? . . . .
C(4) O(3) C(27) C(28) -174.2(4) ? . . . .
C(27) O(3) C(4) C(3) 129.3(4) ? . . . .
C(27) O(3) C(4) C(5) -110.6(4) ? . . . .
C(1) O(4) C(5) C(4) 59.8(4) ? . . . .
C(1) O(4) C(5) C(6) -177.1(3) ? . . . .
C(5) O(4) C(1) C(2) -67.0(4) ? . . . .
C(5) O(4) C(1) C(7) 169.9(3) ? . . . .
C(6) O(5) C(29) O(10) -6.7(8) ? . . . .
C(6) O(5) C(29) C(30) 172.5(4) ? . . . .
C(29) O(5) C(6) C(5) -151.3(4) ? . . . .
Cu(1) O(6) C(9) N(1) -175.0(3) ? . . . .
Cu(1) O(6) C(9) C(10) 2.3(5) ? . . . .
C(8) N(1) C(9) O(6) -4.1(7) ? . . . .
C(8) N(1) C(9) C(10) 178.6(4) ? . . . .
C(9) N(1) C(8) C(7) -92.4(5) ? . . . .
Cu(1) N(2) C(10) C(9) -32.2(4) ? . . . .
Cu(1) N(2) C(11) C(12) -17.3(5) ? . . . .
Cu(1) N(2) C(17) C(18) -48.3(4) ? . . . .
C(10) N(2) C(11) C(12) -138.2(4) ? . . . .
C(11) N(2) C(10) C(9) 88.8(4) ? . . . .
C(10) N(2) C(17) C(18) 68.3(4) ? . . . .
C(17) N(2) C(10) C(9) -144.3(3) ? . . . .
C(11) N(2) C(17) C(18) -166.5(3) ? . . . .
C(17) N(2) C(11) C(12) 96.7(4) ? . . . .
Cu(1) N(3) C(12) C(11) -7.9(5) ? . . . .
Cu(1) N(3) C(12) C(13) 175.5(4) ? . . . .
Cu(1) N(3) C(16) C(15) -175.9(4) ? . . . .
C(12) N(3) C(16) C(15) -0.4(8) ? . . . .
C(16) N(3) C(12) C(11) 176.2(4) ? . . . .
C(16) N(3) C(12) C(13) -0.4(7) ? . . . .
Cu(1) N(4) C(18) C(17) -6.7(5) ? . . . .
Cu(1) N(4) C(18) C(19) 170.7(4) ? . . . .
Cu(1) N(4) C(22) C(21) -169.9(4) ? . . . .
C(18) N(4) C(22) C(21) 1.2(8) ? . . . .
C(22) N(4) C(18) C(17) -179.1(4) ? . . . .
C(22) N(4) C(18) C(19) -1.7(7) ? . . . .
O(4) C(1) C(2) O(1) -175.7(3) ? . . . .
O(4) C(1) C(2) C(3) 64.6(4) ? . . . .
O(4) C(1) C(7) C(8) -64.9(4) ? . . . .
C(2) C(1) C(7) C(8) 176.9(3) ? . . . .
C(7) C(1) C(2) O(1) -56.8(5) ? . . . .
C(7) C(1) C(2) C(3) -176.5(3) ? . . . .
O(1) C(2) C(3) O(2) 63.6(4) ? . . . .
O(1) C(2) C(3) C(4) -177.5(3) ? . . . .
C(1) C(2) C(3) O(2) -177.6(3) ? . . . .
C(1) C(2) C(3) C(4) -58.7(4) ? . . . .
O(2) C(3) C(4) O(3) -68.9(4) ? . . . .
O(2) C(3) C(4) C(5) 172.1(3) ? . . . .
C(2) C(3) C(4) O(3) 170.9(3) ? . . . .
C(2) C(3) C(4) C(5) 51.9(5) ? . . . .
O(3) C(4) C(5) O(4) -167.2(3) ? . . . .
O(3) C(4) C(5) C(6) 72.6(5) ? . . . .
C(3) C(4) C(5) O(4) -50.6(5) ? . . . .
C(3) C(4) C(5) C(6) -170.7(4) ? . . . .
O(4) C(5) C(6) O(5) -67.4(5) ? . . . .
C(4) C(5) C(6) O(5) 54.0(5) ? . . . .
C(1) C(7) C(8) N(1) -166.3(3) ? . . . .
O(6) C(9) C(10) N(2) 20.0(5) ? . . . .
N(1) C(9) C(10) N(2) -162.6(3) ? . . . .
N(2) C(11) C(12) N(3) 17.1(6) ? . . . .
N(2) C(11) C(12) C(13) -166.2(5) ? . . . .
N(3) C(12) C(13) C(14) 0.7(9) ? . . . .
C(11) C(12) C(13) C(14) -175.7(5) ? . . . .
C(12) C(13) C(14) C(15) -0.2(7) ? . . . .
C(13) C(14) C(15) C(16) -0.6(10) ? . . . .
C(14) C(15) C(16) N(3) 0.9(9) ? . . . .
N(2) C(17) C(18) N(4) 38.7(5) ? . . . .
N(2) C(17) C(18) C(19) -138.7(5) ? . . . .
N(4) C(18) C(19) C(20) 0.6(8) ? . . . .
C(17) C(18) C(19) C(20) 177.8(5) ? . . . .
C(18) C(19) C(20) C(21) 1.0(9) ? . . . .
C(19) C(20) C(21) C(22) -1.4(9) ? . . . .
C(20) C(21) C(22) N(4) 0.3(8) ? . . . .
